data_4519116
loop_
_publ_author_name
'Alanazi, Abdulaziz M.'
'McNaughter, Paul D.'
'Alam, Firoz'
'Vitorica-Yrezabal, Inigo J'
'Whitehead, George F. S.'
'Tuna, Floriana'
'O'Brien, Paul'
'Collison, David'
'Lewis, David J.'

_publ_section_title
;
 Structural Investigations of \a-MnS Nanocrystals and Thin Films
 Synthesized from Manganese(II) Xanthates by Hot Injection, Solvent-Less
 Thermolysis, and Doctor Blade Routes.
;
_journal_issue 42
_journal_name_full 'ACS omega'
_journal_page_first 27716
_journal_page_last 27725
_journal_paper_doi 10.1021/acsomega.1c02907
_journal_volume 6
_journal_year 2021
_chemical_formula_sum 'C12 H26 Mn N2 O2 S4'
_chemical_formula_weight 413.53
_space_group_crystal_system monoclinic
_space_group_IT_number 15
_space_group_name_Hall '-C 2yc'
_space_group_name_H-M_alt 'C 1 2/c 1'
_atom_sites_solution_hydrogens geom
_audit_creation_method SHELXL-2014/7
_cell_angle_alpha 90
_cell_angle_beta 132.491(7)
_cell_angle_gamma 90
_cell_formula_units_Z 4
_cell_length_a 20.8959(13)
_cell_length_b 8.0893(4)
_cell_length_c 15.3732(9)
_cell_measurement_reflns_used 2419
_cell_measurement_temperature 100(2)
_cell_measurement_theta_max 72.10
_cell_measurement_theta_min 5.74
_cell_volume 1916.2(3)
_computing_cell_refinement 'Bruker SAINT'
_computing_data_collection 'Bruker APEX2'
_computing_data_reduction 'Bruker SAINT'
_computing_molecular_graphics 'Bruker SHELXTL'
_computing_publication_material 'Bruker SHELXTL'
_computing_structure_refinement 'SHELXL-2014/7 (Sheldrick, 2014)'
_computing_structure_solution 'SHELXS-97 (Sheldrick, 2008)'
_diffrn_ambient_temperature 100(2)
_diffrn_measured_fraction_theta_full 0.997
_diffrn_measured_fraction_theta_max 0.989
_diffrn_measurement_device_type 'Bruker APEX-II CCD'
_diffrn_measurement_method '\f and \w scans'
_diffrn_radiation_type CuK\a
_diffrn_radiation_wavelength 1.54178
_diffrn_reflns_av_R_equivalents 0.0450
_diffrn_reflns_av_unetI/netI 0.0369
_diffrn_reflns_Laue_measured_fraction_full 0.997
_diffrn_reflns_Laue_measured_fraction_max 0.989
_diffrn_reflns_limit_h_max 25
_diffrn_reflns_limit_h_min -23
_diffrn_reflns_limit_k_max 9
_diffrn_reflns_limit_k_min -9
_diffrn_reflns_limit_l_max 18
_diffrn_reflns_limit_l_min -18
_diffrn_reflns_number 6616
_diffrn_reflns_point_group_measured_fraction_full 0.997
_diffrn_reflns_point_group_measured_fraction_max 0.989
_diffrn_reflns_theta_full 67.679
_diffrn_reflns_theta_max 72.061
_diffrn_reflns_theta_min 5.743
_exptl_absorpt_coefficient_mu 9.713
_exptl_absorpt_correction_T_max 0.593
_exptl_absorpt_correction_T_min 0.503912
_exptl_absorpt_correction_type multi-scan
_exptl_absorpt_process_details SADABS
_exptl_crystal_colour yellow
_exptl_crystal_density_diffrn 1.433
_exptl_crystal_description block
_exptl_crystal_F_000 868
_exptl_crystal_size_max 0.220
_exptl_crystal_size_mid 0.140
_exptl_crystal_size_min 0.060
_refine_diff_density_max 0.335
_refine_diff_density_min -0.225
_refine_diff_density_rms 0.064
_refine_ls_extinction_method none
_refine_ls_goodness_of_fit_ref 1.053
_refine_ls_hydrogen_treatment constr
_refine_ls_matrix_type full
_refine_ls_number_parameters 99
_refine_ls_number_reflns 1868
_refine_ls_number_restraints 0
_refine_ls_restrained_S_all 1.053
_refine_ls_R_factor_all 0.0301
_refine_ls_R_factor_gt 0.0261
_refine_ls_shift/su_max 0.001
_refine_ls_shift/su_mean 0.000
_refine_ls_structure_factor_coef Fsqd
_refine_ls_weighting_details 'w=1/[\s^2^(Fo^2^)+(0.0315P)^2^] where P=(Fo^2^+2Fc^2^)/3'
_refine_ls_weighting_scheme calc
_refine_ls_wR_factor_gt 0.0612
_refine_ls_wR_factor_ref 0.0626
_reflns_Friedel_coverage 0.000
_reflns_number_gt 1670
_reflns_number_total 1868
_reflns_threshold_expression 'I > 2\s(I)'
_cod_data_source_file ao1c02907_si_002.cif
_cod_data_source_block s4581na
_cod_original_cell_volume 1916.1(2)
_cod_original_sg_symbol_H-M 'C 2/c'
_cod_database_code 4519116
_shelx_shelxl_version_number 2014/7
_shelx_space_group_comment
; 
The symmetry employed for this shelxl refinement is uniquely defined 
by the following loop, which should always be used as a source of 
symmetry information in preference to the above space-group names. 
They are only intended as comments. 
;
_shelx_estimated_absorpt_t_min 0.224
_shelx_estimated_absorpt_t_max 0.593

loop_
_space_group_symop_operation_xyz
'x, y, z'
'-x, y, -z+1/2'
'x+1/2, y+1/2, z'
'-x+1/2, y+1/2, -z+1/2'
'-x, -y, -z'
'x, -y, z-1/2'
'-x+1/2, -y+1/2, -z'
'x+1/2, -y+1/2, z-1/2'

loop_
_atom_site_label
_atom_site_type_symbol
_atom_site_fract_x
_atom_site_fract_y
_atom_site_fract_z
_atom_site_U_iso_or_equiv
_atom_site_adp_type
_atom_site_occupancy
_atom_site_site_symmetry_order
_atom_site_calc_flag
_atom_site_refinement_flags_posn
_atom_site_refinement_flags_adp
_atom_site_refinement_flags_occupancy
_atom_site_disorder_assembly
_atom_site_disorder_group
C1 C 0.10884(11) 0.6424(2) 0.23825(16) 0.0118(3) Uani 1 1 d . . . . .
C2 C 0.14382(12) 0.5016(2) 0.13589(16) 0.0160(4) Uani 1 1 d . . . . .
H2A H 0.1641 0.6010 0.1230 0.019 Uiso 1 1 calc R U . . .
H2B H 0.0824 0.4812 0.0640 0.019 Uiso 1 1 calc R U . . .
C3 C 0.19865(13) 0.3546(2) 0.16327(18) 0.0198(4) Uani 1 1 d . . . . .
H3A H 0.2589 0.3755 0.2359 0.030 Uiso 1 1 calc R U . . .
H3B H 0.1960 0.3356 0.0980 0.030 Uiso 1 1 calc R U . . .
H3C H 0.1768 0.2568 0.1739 0.030 Uiso 1 1 calc R U . . .
C4 C 0.15379(13) 1.0963(2) 0.35018(19) 0.0224(4) Uani 1 1 d . . . . .
H4A H 0.1234 1.0989 0.2663 0.034 Uiso 1 1 calc R U . . .
H4B H 0.1949 1.0038 0.3885 0.034 Uiso 1 1 calc R U . . .
H4C H 0.1854 1.2003 0.3875 0.034 Uiso 1 1 calc R U . . .
C5 C 0.13910(13) 1.0551(2) 0.48937(17) 0.0212(4) Uani 1 1 d . . . . .
H5A H 0.1766 0.9575 0.5195 0.032 Uiso 1 1 calc R U . . .
H5B H 0.0985 1.0409 0.5006 0.032 Uiso 1 1 calc R U . . .
H5C H 0.1748 1.1534 0.5323 0.032 Uiso 1 1 calc R U . . .
C6 C 0.03358(14) 1.2222(2) 0.31698(18) 0.0271(5) Uani 1 1 d . . . . .
H6A H 0.0694 1.3235 0.3458 0.033 Uiso 1 1 calc R U . . .
H6B H 0.0039 1.2228 0.3468 0.033 Uiso 1 1 calc R U . . .
Mn1 Mn 0.0000 0.85669(4) 0.2500 0.00954(11) Uani 1 2 d S T P . .
N1 N 0.09006(10) 1.07509(18) 0.36262(14) 0.0154(3) Uani 1 1 d . . . . .
O1 O 0.15307(8) 0.52402(15) 0.23792(11) 0.0149(3) Uani 1 1 d . . . . .
S1 S 0.12644(3) 0.65062(5) 0.36304(4) 0.01374(11) Uani 1 1 d . . . . .
S2 S 0.03994(3) 0.77287(5) 0.12318(4) 0.01349(11) Uani 1 1 d . . . . .

loop_
_atom_site_aniso_label
_atom_site_aniso_U_11
_atom_site_aniso_U_22
_atom_site_aniso_U_33
_atom_site_aniso_U_23
_atom_site_aniso_U_13
_atom_site_aniso_U_12
C1 0.0100(8) 0.0131(8) 0.0127(8) -0.0009(6) 0.0078(7) -0.0007(6)
C2 0.0157(9) 0.0198(9) 0.0118(8) -0.0015(7) 0.0090(8) 0.0023(7)
C3 0.0240(10) 0.0221(9) 0.0197(9) 0.0013(7) 0.0174(9) 0.0062(8)
C4 0.0199(10) 0.0247(10) 0.0248(10) -0.0074(8) 0.0160(9) -0.0115(8)
C5 0.0202(10) 0.0236(9) 0.0164(9) -0.0074(7) 0.0111(9) -0.0066(8)
C6 0.0275(12) 0.0105(8) 0.0328(13) -0.0062(8) 0.0161(11) -0.0004(8)
Mn1 0.0096(2) 0.00823(18) 0.01122(19) 0.000 0.00723(17) 0.000
N1 0.0147(8) 0.0124(7) 0.0169(8) -0.0027(6) 0.0097(7) -0.0019(6)
O1 0.0159(6) 0.0173(6) 0.0133(6) 0.0017(5) 0.0106(6) 0.0058(5)
S1 0.0156(2) 0.0148(2) 0.0114(2) 0.00160(15) 0.00935(19) 0.00399(16)
S2 0.0139(2) 0.0149(2) 0.0120(2) 0.00258(15) 0.00890(18) 0.00334(16)

loop_
_atom_type_symbol
_atom_type_description
_atom_type_scat_dispersion_real
_atom_type_scat_dispersion_imag
_atom_type_scat_source
C C 0.0181 0.0091 'International Tables Vol C Tables 4.2.6.8 and 6.1.1.4'
H H 0.0000 0.0000 'International Tables Vol C Tables 4.2.6.8 and 6.1.1.4'
N N 0.0311 0.0180 'International Tables Vol C Tables 4.2.6.8 and 6.1.1.4'
O O 0.0492 0.0322 'International Tables Vol C Tables 4.2.6.8 and 6.1.1.4'
S S 0.3331 0.5567 'International Tables Vol C Tables 4.2.6.8 and 6.1.1.4'
Mn Mn -0.5299 2.8052 'International Tables Vol C Tables 4.2.6.8 and 6.1.1.4'

loop_
_geom_angle_atom_site_label_1
_geom_angle_atom_site_label_2
_geom_angle_atom_site_label_3
_geom_angle
_geom_angle_site_symmetry_1
_geom_angle_site_symmetry_3
_geom_angle_publ_flag
O1 C1 S1 114.33(13) . . ?
O1 C1 S2 123.05(13) . . ?
S1 C1 S2 122.62(10) . . ?
O1 C2 C3 106.02(14) . . ?
O1 C2 H2A 110.5 . . ?
C3 C2 H2A 110.5 . . ?
O1 C2 H2B 110.5 . . ?
C3 C2 H2B 110.5 . . ?
H2A C2 H2B 108.7 . . ?
C2 C3 H3A 109.5 . . ?
C2 C3 H3B 109.5 . . ?
H3A C3 H3B 109.5 . . ?
C2 C3 H3C 109.5 . . ?
H3A C3 H3C 109.5 . . ?
H3B C3 H3C 109.5 . . ?
N1 C4 H4A 109.5 . . ?
N1 C4 H4B 109.5 . . ?
H4A C4 H4B 109.5 . . ?
N1 C4 H4C 109.5 . . ?
H4A C4 H4C 109.5 . . ?
H4B C4 H4C 109.5 . . ?
N1 C5 H5A 109.5 . . ?
N1 C5 H5B 109.5 . . ?
H5A C5 H5B 109.5 . . ?
N1 C5 H5C 109.5 . . ?
H5A C5 H5C 109.5 . . ?
H5B C5 H5C 109.5 . . ?
N1 C6 C6 110.73(15) . 2 ?
N1 C6 H6A 109.5 . . ?
C6 C6 H6A 109.5 2 . ?
N1 C6 H6B 109.5 . . ?
C6 C6 H6B 109.5 2 . ?
H6A C6 H6B 108.1 . . ?
N1 Mn1 N1 79.22(8) . 2 ?
N1 Mn1 S1 163.11(4) . 2 ?
N1 Mn1 S1 92.57(4) 2 2 ?
N1 Mn1 S1 92.56(4) . . ?
N1 Mn1 S1 163.10(4) 2 . ?
S1 Mn1 S1 98.91(2) 2 . ?
N1 Mn1 S2 98.39(4) . 2 ?
N1 Mn1 S2 104.16(4) 2 2 ?
S1 Mn1 S2 69.102(15) 2 2 ?
S1 Mn1 S2 91.558(16) . 2 ?
N1 Mn1 S2 104.16(4) . . ?
N1 Mn1 S2 98.39(4) 2 . ?
S1 Mn1 S2 91.557(16) 2 . ?
S1 Mn1 S2 69.101(15) . . ?
S2 Mn1 S2 150.63(2) 2 . ?
C5 N1 C6 109.59(15) . . ?
C5 N1 C4 107.52(16) . . ?
C6 N1 C4 110.22(16) . . ?
C5 N1 Mn1 113.35(11) . . ?
C6 N1 Mn1 106.08(11) . . ?
C4 N1 Mn1 110.09(11) . . ?
C1 O1 C2 120.38(14) . . ?
C1 S1 Mn1 85.52(6) . . ?
C1 S2 Mn1 81.98(6) . . ?

loop_
_geom_bond_atom_site_label_1
_geom_bond_atom_site_label_2
_geom_bond_distance
_geom_bond_site_symmetry_2
_geom_bond_publ_flag
C1 O1 1.333(2) . ?
C1 S1 1.6932(18) . ?
C1 S2 1.6957(18) . ?
C2 O1 1.456(2) . ?
C2 C3 1.500(2) . ?
C2 H2A 0.9900 . ?
C2 H2B 0.9900 . ?
C3 H3A 0.9800 . ?
C3 H3B 0.9800 . ?
C3 H3C 0.9800 . ?
C4 N1 1.478(2) . ?
C4 H4A 0.9800 . ?
C4 H4B 0.9800 . ?
C4 H4C 0.9800 . ?
C5 N1 1.475(2) . ?
C5 H5A 0.9800 . ?
C5 H5B 0.9800 . ?
C5 H5C 0.9800 . ?
C6 N1 1.477(2) . ?
C6 C6 1.519(4) 2 ?
C6 H6A 0.9900 . ?
C6 H6B 0.9900 . ?
Mn1 N1 2.2931(15) . ?
Mn1 N1 2.2931(15) 2 ?
Mn1 S1 2.5644(5) 2 ?
Mn1 S1 2.5645(5) . ?
Mn1 S2 2.6750(4) 2 ?
Mn1 S2 2.6750(4) . ?

loop_
_geom_hbond_atom_site_label_D
_geom_hbond_atom_site_label_H
_geom_hbond_atom_site_label_A
_geom_hbond_distance_DH
_geom_hbond_distance_HA
_geom_hbond_distance_DA
_geom_hbond_angle_DHA
_geom_hbond_site_symmetry_A
C6 H6A S1 0.99 2.84 3.798(2) 162.9 1_565
C3 H3B S1 0.98 2.84 3.765(2) 157.3 6_565
C2 H2B S2 0.99 3.02 3.8568(19) 143.3 5_565

loop_
_geom_torsion_atom_site_label_1
_geom_torsion_atom_site_label_2
_geom_torsion_atom_site_label_3
_geom_torsion_atom_site_label_4
_geom_torsion
_geom_torsion_site_symmetry_1
_geom_torsion_site_symmetry_2
_geom_torsion_site_symmetry_3
_geom_torsion_site_symmetry_4
_geom_torsion_publ_flag
C6 C6 N1 C5 -165.7(2) 2 . . . ?
C6 C6 N1 C4 76.2(2) 2 . . . ?
C6 C6 N1 Mn1 -43.0(2) 2 . . . ?
S1 C1 O1 C2 179.53(12) . . . . ?
S2 C1 O1 C2 0.1(2) . . . . ?
C3 C2 O1 C1 -177.32(15) . . . . ?
O1 C1 S1 Mn1 -170.51(13) . . . . ?
S2 C1 S1 Mn1 8.92(10) . . . . ?
O1 C1 S2 Mn1 170.78(15) . . . . ?
S1 C1 S2 Mn1 -8.60(10) . . . . ?
